data_4037780
loop_
_publ_author_name
'Cao, Jun'
'Shi, Rong-Guo'
'Sun, Jing'
'Liu, Dan'
'Liu, Ruzhang'
'Xia, Xiao-Nan'
'Wang, Yang'
'Yan, Chao-Guo'

_publ_section_title
;
 Domino Reaction of Aromatic Aldehydes and 1,3-Indandiones for
 Construction of Bicyclo[2.2.2]octanes and
 Dibenzo[b,g]indeno[1',2':3,4]fluoreno[1,2-d]oxonines.
;
_journal_name_full 'The Journal of organic chemistry'
_journal_paper_doi 10.1021/acs.joc.9b02911
_journal_year 2019
_chemical_formula_moiety 'C43 H23 Br O6'
_chemical_formula_sum 'C43 H23 Br O6'
_chemical_formula_weight 715.52
_space_group_crystal_system triclinic
_space_group_IT_number 2
_space_group_name_Hall '-P 1'
_space_group_name_H-M_alt 'P -1'
_atom_sites_solution_hydrogens geom
_audit_creation_method SHELXL-2014/7
_cell_angle_alpha 62.710(4)
_cell_angle_beta 70.598(4)
_cell_angle_gamma 87.255(4)
_cell_formula_units_Z 2
_cell_length_a 11.4229(18)
_cell_length_b 13.954(2)
_cell_length_c 14.475(2)
_cell_measurement_reflns_used 6498
_cell_measurement_temperature 296(2)
_cell_measurement_theta_max 22.85
_cell_measurement_theta_min 2.26
_cell_volume 1918.9(5)
_computing_structure_refinement 'SHELXL-2014/7 (Sheldrick, 2014)'
_diffrn_ambient_temperature 296(2)
_diffrn_measured_fraction_theta_full 0.990
_diffrn_measured_fraction_theta_max 0.991
_diffrn_measurement_device_type 'CCD area detector'
_diffrn_measurement_method 'phi and omega scans'
_diffrn_radiation_source 'fine-focus sealed tube'
_diffrn_radiation_type MoK\a
_diffrn_radiation_wavelength 0.71073
_diffrn_reflns_av_R_equivalents 0.0578
_diffrn_reflns_av_unetI/netI 0.0775
_diffrn_reflns_Laue_measured_fraction_full 0.990
_diffrn_reflns_Laue_measured_fraction_max 0.991
_diffrn_reflns_limit_h_max 14
_diffrn_reflns_limit_h_min -14
_diffrn_reflns_limit_k_max 17
_diffrn_reflns_limit_k_min -17
_diffrn_reflns_limit_l_max 17
_diffrn_reflns_limit_l_min -17
_diffrn_reflns_number 26254
_diffrn_reflns_point_group_measured_fraction_full 0.990
_diffrn_reflns_point_group_measured_fraction_max 0.991
_diffrn_reflns_theta_full 25.242
_diffrn_reflns_theta_max 25.999
_diffrn_reflns_theta_min 2.265
_exptl_absorpt_coefficient_mu 1.116
_exptl_absorpt_correction_T_max 0.782
_exptl_absorpt_correction_T_min 0.765
_exptl_absorpt_correction_type multi-scan
_exptl_absorpt_process_details sadabs
_exptl_crystal_colour colorless
_exptl_crystal_density_diffrn 1.238
_exptl_crystal_description block
_exptl_crystal_F_000 728
_exptl_crystal_size_max 0.240
_exptl_crystal_size_mid 0.220
_exptl_crystal_size_min 0.220
_refine_diff_density_max 0.442
_refine_diff_density_min -0.457
_refine_diff_density_rms 0.056
_refine_ls_extinction_method none
_refine_ls_goodness_of_fit_ref 1.031
_refine_ls_hydrogen_treatment constr
_refine_ls_matrix_type full
_refine_ls_number_parameters 452
_refine_ls_number_reflns 7474
_refine_ls_number_restraints 0
_refine_ls_restrained_S_all 1.031
_refine_ls_R_factor_all 0.1220
_refine_ls_R_factor_gt 0.0579
_refine_ls_shift/su_max 0.000
_refine_ls_shift/su_mean 0.000
_refine_ls_structure_factor_coef Fsqd
_refine_ls_weighting_details 'w=1/[\s^2^(Fo^2^)+(0.0947P)^2^] where P=(Fo^2^+2Fc^2^)/3'
_refine_ls_weighting_scheme calc
_refine_ls_wR_factor_gt 0.1519
_refine_ls_wR_factor_ref 0.1785
_reflns_Friedel_coverage 0.000
_reflns_number_gt 4057
_reflns_number_total 7474
_reflns_threshold_expression 'I > 2\s(I)'
_cod_data_source_file jo9b02911_si_002.cif
_cod_data_source_block 1o
_cod_original_cell_volume 1919.0(5)
_cod_database_code 4037780
_shelx_shelxl_version_number 2014/7
_shelx_space_group_comment
;
The symmetry employed for this shelxl refinement is uniquely defined
by the following loop, which should always be used as a source of
symmetry information in preference to the above space-group names.
They are only intended as comments.
;
_shelx_estimated_absorpt_t_min 0.776
_shelx_estimated_absorpt_t_max 0.791

loop_
_space_group_symop_operation_xyz
'x, y, z'
'-x, -y, -z'

loop_
_atom_site_label
_atom_site_type_symbol
_atom_site_fract_x
_atom_site_fract_y
_atom_site_fract_z
_atom_site_U_iso_or_equiv
_atom_site_adp_type
_atom_site_occupancy
_atom_site_site_symmetry_order
_atom_site_calc_flag
_atom_site_refinement_flags_posn
_atom_site_refinement_flags_adp
Br1 Br 0.43060(6) -0.08389(4) 0.19608(5) 0.1081(3) Uani 1 1 d . .
C1 C 0.4634(3) 0.1984(3) 0.2166(3) 0.0483(9) Uani 1 1 d . .
H1 H 0.4831 0.2724 0.1673 0.058 Uiso 1 1 calc R U
C2 C 0.4629(4) 0.1261(3) 0.1775(3) 0.0561(10) Uani 1 1 d . .
H2 H 0.4826 0.1510 0.1019 0.067 Uiso 1 1 calc R U
C3 C 0.4335(4) 0.0170(3) 0.2496(3) 0.0559(10) Uani 1 1 d . .
C4 C 0.4034(3) -0.0216(3) 0.3618(3) 0.0551(10) Uani 1 1 d . .
H4 H 0.3827 -0.0956 0.4104 0.066 Uiso 1 1 calc R U
C5 C 0.4046(3) 0.0515(2) 0.4010(3) 0.0430(8) Uani 1 1 d . .
H5 H 0.3849 0.0257 0.4768 0.052 Uiso 1 1 calc R U
C6 C 0.4344(3) 0.1626(2) 0.3304(3) 0.0389(8) Uani 1 1 d . .
C7 C 0.4374(3) 0.2377(2) 0.3794(2) 0.0364(8) Uani 1 1 d . .
H7 H 0.4296 0.1904 0.4568 0.044 Uiso 1 1 calc R U
C8 C 0.3254(3) 0.3093(2) 0.3835(2) 0.0373(8) Uani 1 1 d . .
C9 C 0.2462(3) 0.3049(3) 0.3176(3) 0.0428(8) Uani 1 1 d . .
C10 C 0.1291(3) 0.2310(3) 0.3971(3) 0.0484(9) Uani 1 1 d . .
C11 C 0.0353(4) 0.1938(3) 0.3759(4) 0.0660(11) Uani 1 1 d . .
H11 H 0.0414 0.2124 0.3039 0.079 Uiso 1 1 calc R U
C12 C -0.0673(4) 0.1280(4) 0.4659(5) 0.0849(14) Uani 1 1 d . .
H12 H -0.1314 0.1017 0.4543 0.102 Uiso 1 1 calc R U
C13 C -0.0766(4) 0.1004(4) 0.5735(5) 0.0875(15) Uani 1 1 d . .
H13 H -0.1466 0.0555 0.6324 0.105 Uiso 1 1 calc R U
C14 C 0.0150(4) 0.1378(3) 0.5950(3) 0.0675(11) Uani 1 1 d . .
H14 H 0.0080 0.1196 0.6672 0.081 Uiso 1 1 calc R U
C15 C 0.1188(3) 0.2041(3) 0.5043(3) 0.0477(9) Uani 1 1 d . .
C16 C 0.2302(3) 0.2559(3) 0.5026(3) 0.0466(9) Uani 1 1 d . .
C17 C 0.4397(3) 0.5663(3) 0.1414(3) 0.0415(8) Uani 1 1 d . .
C18 C 0.3270(3) 0.5914(2) 0.2104(3) 0.0414(8) Uani 1 1 d . .
C19 C 0.2641(3) 0.6815(3) 0.1773(3) 0.0557(10) Uani 1 1 d . .
H19 H 0.2869 0.7328 0.1029 0.067 Uiso 1 1 calc R U
C20 C 0.1675(4) 0.6933(3) 0.2565(4) 0.0634(11) Uani 1 1 d . .
H20 H 0.1245 0.7535 0.2356 0.076 Uiso 1 1 calc R U
C21 C 0.1334(4) 0.6186(3) 0.3650(4) 0.0628(11) Uani 1 1 d . .
H21 H 0.0679 0.6293 0.4169 0.075 Uiso 1 1 calc R U
C22 C 0.1931(3) 0.5265(3) 0.4013(3) 0.0504(9) Uani 1 1 d . .
H22 H 0.1682 0.4751 0.4758 0.061 Uiso 1 1 calc R U
C23 C 0.2917(3) 0.5145(3) 0.3212(3) 0.0393(8) Uani 1 1 d . .
C24 C 0.3827(3) 0.4289(2) 0.3374(2) 0.0361(7) Uani 1 1 d . .
C25 C 0.4755(3) 0.4664(2) 0.2218(2) 0.0339(7) Uani 1 1 d . .
C26 C 0.5711(3) 0.4090(2) 0.2149(2) 0.0333(7) Uani 1 1 d . .
C27 C 0.6864(3) 0.4140(2) 0.1283(2) 0.0389(8) Uani 1 1 d . .
C28 C 0.7353(3) 0.4882(3) 0.0171(3) 0.0531(9) Uani 1 1 d . .
H28 H 0.6926 0.5454 -0.0150 0.064 Uiso 1 1 calc R U
C29 C 0.8506(4) 0.4744(4) -0.0452(3) 0.0713(12) Uani 1 1 d . .
H29 H 0.8859 0.5237 -0.1202 0.086 Uiso 1 1 calc R U
C30 C 0.9132(4) 0.3901(4) 0.0015(4) 0.0799(14) Uani 1 1 d . .
H30 H 0.9906 0.3839 -0.0427 0.096 Uiso 1 1 calc R U
C31 C 0.8658(4) 0.3138(3) 0.1118(3) 0.0633(11) Uani 1 1 d . .
H31 H 0.9086 0.2561 0.1425 0.076 Uiso 1 1 calc R U
C32 C 0.7511(3) 0.3272(3) 0.1751(3) 0.0435(8) Uani 1 1 d . .
C33 C 0.6797(3) 0.2585(3) 0.2934(3) 0.0411(8) Uani 1 1 d . .
C34 C 0.5639(3) 0.3129(2) 0.3246(2) 0.0371(8) Uani 1 1 d . .
C35 C 0.4577(3) 0.4295(2) 0.4094(2) 0.0354(7) Uani 1 1 d . .
H35 H 0.4016 0.4023 0.4866 0.043 Uiso 1 1 calc R U
C36 C 0.5206(3) 0.5440(3) 0.3656(2) 0.0408(8) Uani 1 1 d . .
C37 C 0.6563(3) 0.5419(3) 0.3309(2) 0.0413(8) Uani 1 1 d . .
C38 C 0.7506(4) 0.6284(3) 0.2850(3) 0.0570(10) Uani 1 1 d . .
H38 H 0.7311 0.6990 0.2655 0.068 Uiso 1 1 calc R U
C39 C 0.8709(4) 0.6067(4) 0.2699(3) 0.0703(12) Uani 1 1 d . .
H39 H 0.9352 0.6630 0.2374 0.084 Uiso 1 1 calc R U
C40 C 0.8974(4) 0.5005(4) 0.3030(3) 0.0720(12) Uani 1 1 d . .
H40 H 0.9794 0.4861 0.2956 0.086 Uiso 1 1 calc R U
C41 C 0.8046(4) 0.4147(3) 0.3471(3) 0.0585(10) Uani 1 1 d . .
H41 H 0.8239 0.3439 0.3684 0.070 Uiso 1 1 calc R U
C42 C 0.6827(3) 0.4374(3) 0.3585(2) 0.0406(8) Uani 1 1 d . .
C43 C 0.5667(3) 0.3586(2) 0.4042(2) 0.0365(8) Uani 1 1 d . .
O1 O 0.2708(2) 0.3555(2) 0.2188(2) 0.0603(7) Uani 1 1 d . .
O2 O 0.2452(3) 0.2522(2) 0.5832(2) 0.0737(8) Uani 1 1 d . .
O3 O 0.4938(2) 0.6181(2) 0.0424(2) 0.0626(7) Uani 1 1 d . .
O4 O 0.7060(2) 0.17379(19) 0.35657(19) 0.0546(6) Uani 1 1 d . .
O5 O 0.4656(2) 0.62102(18) 0.3652(2) 0.0548(6) Uani 1 1 d . .
O6 O 0.5556(2) 0.26867(16) 0.50764(16) 0.0486(6) Uani 1 1 d . .
H6 H 0.5534 0.2902 0.5522 0.073 Uiso 1 1 calc R U

loop_
_atom_site_aniso_label
_atom_site_aniso_U_11
_atom_site_aniso_U_22
_atom_site_aniso_U_33
_atom_site_aniso_U_23
_atom_site_aniso_U_13
_atom_site_aniso_U_12
Br1 0.1663(6) 0.0745(4) 0.1215(5) -0.0706(4) -0.0592(4) 0.0167(3)
C1 0.065(2) 0.0370(18) 0.037(2) -0.0128(16) -0.0160(18) -0.0047(17)
C2 0.078(3) 0.053(2) 0.042(2) -0.0243(19) -0.022(2) 0.002(2)
C3 0.069(3) 0.051(2) 0.064(3) -0.037(2) -0.029(2) 0.0115(19)
C4 0.062(3) 0.0312(18) 0.072(3) -0.0183(19) -0.031(2) 0.0050(17)
C5 0.048(2) 0.0358(18) 0.040(2) -0.0114(16) -0.0189(16) 0.0033(16)
C6 0.045(2) 0.0307(17) 0.037(2) -0.0105(15) -0.0169(16) 0.0019(15)
C7 0.050(2) 0.0310(16) 0.0229(17) -0.0072(14) -0.0135(15) 0.0009(15)
C8 0.042(2) 0.0317(17) 0.0271(18) -0.0056(14) -0.0099(15) -0.0017(15)
C9 0.050(2) 0.0370(18) 0.046(2) -0.0193(17) -0.0226(19) 0.0102(17)
C10 0.042(2) 0.0378(19) 0.057(2) -0.0152(17) -0.0184(19) 0.0062(17)
C11 0.058(3) 0.066(3) 0.087(3) -0.034(2) -0.043(3) 0.014(2)
C12 0.051(3) 0.079(3) 0.117(4) -0.029(3) -0.044(3) -0.003(2)
C13 0.043(3) 0.092(4) 0.094(4) -0.020(3) -0.018(3) -0.010(2)
C14 0.050(3) 0.067(3) 0.057(3) -0.017(2) -0.001(2) -0.005(2)
C15 0.040(2) 0.0433(19) 0.051(2) -0.0193(18) -0.0104(18) 0.0047(17)
C16 0.052(2) 0.0397(19) 0.043(2) -0.0198(17) -0.0102(18) 0.0010(17)
C17 0.044(2) 0.0365(18) 0.039(2) -0.0120(17) -0.0178(18) 0.0045(16)
C18 0.040(2) 0.0363(18) 0.044(2) -0.0124(17) -0.0205(17) 0.0081(16)
C19 0.054(2) 0.043(2) 0.060(2) -0.0139(19) -0.024(2) 0.0116(18)
C20 0.051(3) 0.053(2) 0.093(3) -0.035(3) -0.034(2) 0.022(2)
C21 0.049(2) 0.061(3) 0.084(3) -0.041(3) -0.021(2) 0.018(2)
C22 0.036(2) 0.058(2) 0.054(2) -0.0254(19) -0.0123(18) 0.0040(18)
C23 0.0346(19) 0.0401(18) 0.046(2) -0.0197(17) -0.0173(17) 0.0052(15)
C24 0.0393(19) 0.0331(17) 0.0314(18) -0.0115(14) -0.0122(15) 0.0044(14)
C25 0.0395(19) 0.0298(16) 0.0288(18) -0.0106(14) -0.0121(15) 0.0038(15)
C26 0.0410(19) 0.0298(16) 0.0296(18) -0.0118(14) -0.0158(15) 0.0015(15)
C27 0.045(2) 0.0391(18) 0.030(2) -0.0132(16) -0.0157(17) 0.0056(16)
C28 0.050(2) 0.060(2) 0.041(2) -0.018(2) -0.0141(19) 0.0109(19)
C29 0.054(3) 0.090(3) 0.040(2) -0.015(2) -0.006(2) 0.020(2)
C30 0.057(3) 0.108(4) 0.058(3) -0.036(3) -0.007(2) 0.027(3)
C31 0.059(3) 0.074(3) 0.053(3) -0.027(2) -0.021(2) 0.030(2)
C32 0.042(2) 0.050(2) 0.039(2) -0.0216(18) -0.0148(17) 0.0109(17)
C33 0.049(2) 0.0385(19) 0.044(2) -0.0205(17) -0.0238(18) 0.0121(17)
C34 0.043(2) 0.0321(17) 0.0341(18) -0.0131(15) -0.0148(16) 0.0059(15)
C35 0.0394(19) 0.0338(17) 0.0271(17) -0.0110(14) -0.0090(15) 0.0034(15)
C36 0.052(2) 0.0409(19) 0.0302(18) -0.0152(15) -0.0166(17) 0.0040(17)
C37 0.043(2) 0.045(2) 0.0316(19) -0.0156(16) -0.0113(16) 0.0002(17)
C38 0.067(3) 0.053(2) 0.047(2) -0.0210(19) -0.016(2) -0.008(2)
C39 0.059(3) 0.086(3) 0.062(3) -0.036(2) -0.011(2) -0.016(3)
C40 0.042(2) 0.120(4) 0.076(3) -0.065(3) -0.019(2) 0.009(3)
C41 0.054(3) 0.073(3) 0.068(3) -0.047(2) -0.026(2) 0.013(2)
C42 0.044(2) 0.047(2) 0.0363(19) -0.0214(16) -0.0175(16) 0.0096(17)
C43 0.046(2) 0.0312(16) 0.0317(18) -0.0117(15) -0.0174(15) 0.0052(15)
O1 0.0728(18) 0.0627(16) 0.0410(16) -0.0148(13) -0.0271(14) -0.0032(14)
O2 0.086(2) 0.0826(19) 0.0362(15) -0.0233(14) -0.0037(14) -0.0316(16)
O3 0.0684(18) 0.0533(15) 0.0352(16) 0.0009(13) -0.0148(14) 0.0155(13)
O4 0.0665(17) 0.0464(14) 0.0522(15) -0.0184(12) -0.0314(13) 0.0219(12)
O5 0.0679(17) 0.0423(13) 0.0734(17) -0.0330(13) -0.0406(14) 0.0204(13)
O6 0.0777(17) 0.0374(12) 0.0336(13) -0.0137(11) -0.0282(13) 0.0128(12)

loop_
_atom_type_symbol
_atom_type_description
_atom_type_scat_dispersion_real
_atom_type_scat_dispersion_imag
_atom_type_scat_source
C C 0.0033 0.0016 'International Tables Vol C Tables 4.2.6.8 and 6.1.1.4'
H H 0.0000 0.0000 'International Tables Vol C Tables 4.2.6.8 and 6.1.1.4'
O O 0.0106 0.0060 'International Tables Vol C Tables 4.2.6.8 and 6.1.1.4'
Br Br -0.2901 2.4595 'International Tables Vol C Tables 4.2.6.8 and 6.1.1.4'

loop_
_geom_angle_atom_site_label_1
_geom_angle_atom_site_label_2
_geom_angle_atom_site_label_3
_geom_angle
C2 C1 C6 120.9(3)
C2 C1 H1 119.6
C6 C1 H1 119.6
C1 C2 C3 120.1(3)
C1 C2 H2 119.9
C3 C2 H2 119.9
C2 C3 C4 121.0(3)
C2 C3 Br1 120.4(3)
C4 C3 Br1 118.6(3)
C3 C4 C5 118.8(3)
C3 C4 H4 120.6
C5 C4 H4 120.6
C4 C5 C6 121.8(3)
C4 C5 H5 119.1
C6 C5 H5 119.1
C5 C6 C1 117.4(3)
C5 C6 C7 118.8(3)
C1 C6 C7 123.8(3)
C6 C7 C34 113.7(2)
C6 C7 C8 115.4(2)
C34 C7 C8 109.2(2)
C6 C7 H7 105.9
C34 C7 H7 105.9
C8 C7 H7 105.9
C9 C8 C16 101.6(3)
C9 C8 C24 110.7(2)
C16 C8 C24 115.9(3)
C9 C8 C7 112.9(2)
C16 C8 C7 108.1(2)
C24 C8 C7 107.7(2)
O1 C9 C10 124.8(3)
O1 C9 C8 126.7(3)
C10 C9 C8 108.4(3)
C15 C10 C11 121.1(3)
C15 C10 C9 109.8(3)
C11 C10 C9 129.1(3)
C12 C11 C10 117.4(4)
C12 C11 H11 121.3
C10 C11 H11 121.3
C11 C12 C13 121.3(4)
C11 C12 H12 119.3
C13 C12 H12 119.3
C14 C13 C12 121.6(4)
C14 C13 H13 119.2
C12 C13 H13 119.2
C13 C14 C15 117.2(4)
C13 C14 H14 121.4
C15 C14 H14 121.4
C10 C15 C14 121.3(4)
C10 C15 C16 109.7(3)
C14 C15 C16 129.0(4)
O2 C16 C15 125.1(3)
O2 C16 C8 126.1(3)
C15 C16 C8 108.7(3)
O3 C17 C18 127.4(3)
O3 C17 C25 127.6(3)
C18 C17 C25 104.9(3)
C19 C18 C23 120.6(3)
C19 C18 C17 127.9(3)
C23 C18 C17 111.4(3)
C20 C19 C18 118.5(4)
C20 C19 H19 120.8
C18 C19 H19 120.8
C21 C20 C19 121.0(4)
C21 C20 H20 119.5
C19 C20 H20 119.5
C20 C21 C22 122.2(4)
C20 C21 H21 118.9
C22 C21 H21 118.9
C21 C22 C23 117.0(3)
C21 C22 H22 121.5
C23 C22 H22 121.5
C18 C23 C22 120.7(3)
C18 C23 C24 110.3(3)
C22 C23 C24 128.7(3)
C25 C24 C23 103.2(2)
C25 C24 C35 106.7(2)
C23 C24 C35 113.0(2)
C25 C24 C8 108.4(2)
C23 C24 C8 116.2(3)
C35 C24 C8 108.6(2)
C26 C25 C17 134.9(3)
C26 C25 C24 114.9(3)
C17 C25 C24 110.1(3)
C25 C26 C27 137.0(3)
C25 C26 C34 113.9(3)
C27 C26 C34 109.1(3)
C28 C27 C32 120.4(3)
C28 C27 C26 130.4(3)
C32 C27 C26 109.1(3)
C27 C28 C29 117.7(3)
C27 C28 H28 121.2
C29 C28 H28 121.2
C30 C29 C28 121.3(4)
C30 C29 H29 119.3
C28 C29 H29 119.3
C29 C30 C31 122.3(4)
C29 C30 H30 118.9
C31 C30 H30 118.9
C30 C31 C32 116.9(4)
C30 C31 H31 121.5
C32 C31 H31 121.5
C31 C32 C27 121.3(3)
C31 C32 C33 128.2(3)
C27 C32 C33 110.4(3)
O4 C33 C32 127.1(3)
O4 C33 C34 125.3(3)
C32 C33 C34 107.5(3)
C26 C34 C33 103.5(2)
C26 C34 C7 110.9(2)
C33 C34 C7 114.2(2)
C26 C34 C43 107.4(2)
C33 C34 C43 113.6(2)
C7 C34 C43 107.1(2)
C36 C35 C43 105.2(3)
C36 C35 C24 111.2(2)
C43 C35 C24 111.2(2)
C36 C35 H35 109.7
C43 C35 H35 109.7
C24 C35 H35 109.7
O5 C36 C37 126.8(3)
O5 C36 C35 125.1(3)
C37 C36 C35 108.1(3)
C42 C37 C38 121.9(3)
C42 C37 C36 110.0(3)
C38 C37 C36 127.9(3)
C39 C38 C37 118.5(4)
C39 C38 H38 120.7
C37 C38 H38 120.7
C38 C39 C40 119.8(4)
C38 C39 H39 120.1
C40 C39 H39 120.1
C39 C40 C41 121.8(4)
C39 C40 H40 119.1
C41 C40 H40 119.1
C42 C41 C40 118.3(4)
C42 C41 H41 120.9
C40 C41 H41 120.9
C37 C42 C41 119.5(3)
C37 C42 C43 112.4(3)
C41 C42 C43 128.1(3)
O6 C43 C42 112.0(2)
O6 C43 C35 113.8(2)
C42 C43 C35 104.0(2)
O6 C43 C34 107.3(2)
C42 C43 C34 112.7(3)
C35 C43 C34 107.0(2)
C43 O6 H6 109.5

loop_
_geom_bond_atom_site_label_1
_geom_bond_atom_site_label_2
_geom_bond_distance
Br1 C3 1.898(3)
C1 C2 1.365(5)
C1 C6 1.404(4)
C1 H1 0.9300
C2 C3 1.371(5)
C2 H2 0.9300
C3 C4 1.376(5)
C4 C5 1.378(5)
C4 H4 0.9300
C5 C6 1.390(4)
C5 H5 0.9300
C6 C7 1.517(4)
C7 C34 1.561(4)
C7 C8 1.587(4)
C7 H7 0.9800
C8 C9 1.537(5)
C8 C16 1.537(5)
C8 C24 1.567(4)
C9 O1 1.204(4)
C9 C10 1.482(5)
C10 C15 1.383(5)
C10 C11 1.390(5)
C11 C12 1.380(6)
C11 H11 0.9300
C12 C13 1.389(6)
C12 H12 0.9300
C13 C14 1.371(6)
C13 H13 0.9300
C14 C15 1.395(5)
C14 H14 0.9300
C15 C16 1.480(5)
C16 O2 1.213(4)
C17 O3 1.210(4)
C17 C18 1.485(5)
C17 C25 1.496(4)
C18 C19 1.384(5)
C18 C23 1.386(4)
C19 C20 1.370(5)
C19 H19 0.9300
C20 C21 1.355(5)
C20 H20 0.9300
C21 C22 1.388(5)
C21 H21 0.9300
C22 C23 1.391(5)
C22 H22 0.9300
C23 C24 1.532(4)
C24 C25 1.506(4)
C24 C35 1.557(4)
C25 C26 1.328(4)
C26 C27 1.463(4)
C26 C34 1.516(4)
C27 C28 1.380(4)
C27 C32 1.402(4)
C28 C29 1.389(5)
C28 H28 0.9300
C29 C30 1.366(6)
C29 H29 0.9300
C30 C31 1.377(5)
C30 H30 0.9300
C31 C32 1.387(5)
C31 H31 0.9300
C32 C33 1.470(5)
C33 O4 1.217(4)
C33 C34 1.533(4)
C34 C43 1.561(4)
C35 C36 1.533(4)
C35 C43 1.556(4)
C35 H35 0.9800
C36 O5 1.217(4)
C36 C37 1.465(5)
C37 C42 1.371(4)
C37 C38 1.405(5)
C38 C39 1.360(6)
C38 H38 0.9300
C39 C40 1.386(6)
C39 H39 0.9300
C40 C41 1.391(6)
C40 H40 0.9300
C41 C42 1.385(5)
C41 H41 0.9300
C42 C43 1.514(5)
C43 O6 1.414(3)
O6 H6 0.8200

loop_
_geom_hbond_atom_site_label_D
_geom_hbond_atom_site_label_H
_geom_hbond_atom_site_label_A
_geom_hbond_distance_DH
_geom_hbond_distance_HA
_geom_hbond_distance_DA
_geom_hbond_angle_DHA
_geom_hbond_site_symmetry_A
O6 H6 O5 0.82 2.04 2.843(3) 165.0 2_666

loop_
_geom_torsion_atom_site_label_1
_geom_torsion_atom_site_label_2
_geom_torsion_atom_site_label_3
_geom_torsion_atom_site_label_4
_geom_torsion
C6 C1 C2 C3 0.2(6)
C1 C2 C3 C4 0.4(6)
C1 C2 C3 Br1 179.2(3)
C2 C3 C4 C5 -0.7(6)
Br1 C3 C4 C5 -179.6(3)
C3 C4 C5 C6 0.4(5)
C4 C5 C6 C1 0.1(5)
C4 C5 C6 C7 -178.2(3)
C2 C1 C6 C5 -0.5(5)
C2 C1 C6 C7 177.8(3)
C5 C6 C7 C34 125.0(3)
C1 C6 C7 C34 -53.3(4)
C5 C6 C7 C8 -107.8(3)
C1 C6 C7 C8 74.0(4)
C6 C7 C8 C9 -10.5(3)
C34 C7 C8 C9 119.1(3)
C6 C7 C8 C16 101.1(3)
C34 C7 C8 C16 -129.3(3)
C6 C7 C8 C24 -133.0(3)
C34 C7 C8 C24 -3.4(3)
C16 C8 C9 O1 164.1(3)
C24 C8 C9 O1 40.4(4)
C7 C8 C9 O1 -80.4(4)
C16 C8 C9 C10 -13.1(3)
C24 C8 C9 C10 -136.7(3)
C7 C8 C9 C10 102.5(3)
O1 C9 C10 C15 -167.5(3)
C8 C9 C10 C15 9.8(4)
O1 C9 C10 C11 9.6(6)
C8 C9 C10 C11 -173.1(3)
C15 C10 C11 C12 -0.8(6)
C9 C10 C11 C12 -177.6(4)
C10 C11 C12 C13 0.2(7)
C11 C12 C13 C14 0.5(8)
C12 C13 C14 C15 -0.6(7)
C11 C10 C15 C14 0.8(5)
C9 C10 C15 C14 178.2(3)
C11 C10 C15 C16 -179.1(3)
C9 C10 C15 C16 -1.7(4)
C13 C14 C15 C10 -0.1(6)
C13 C14 C15 C16 179.7(4)
C10 C15 C16 O2 175.8(3)
C14 C15 C16 O2 -4.0(6)
C10 C15 C16 C8 -7.0(4)
C14 C15 C16 C8 173.1(3)
C9 C8 C16 O2 -170.8(3)
C24 C8 C16 O2 -50.7(5)
C7 C8 C16 O2 70.2(4)
C9 C8 C16 C15 12.1(3)
C24 C8 C16 C15 132.2(3)
C7 C8 C16 C15 -106.9(3)
O3 C17 C18 C19 -3.4(6)
C25 C17 C18 C19 173.7(3)
O3 C17 C18 C23 -179.3(3)
C25 C17 C18 C23 -2.2(4)
C23 C18 C19 C20 0.8(5)
C17 C18 C19 C20 -174.7(3)
C18 C19 C20 C21 -0.3(6)
C19 C20 C21 C22 -0.6(6)
C20 C21 C22 C23 1.0(6)
C19 C18 C23 C22 -0.4(5)
C17 C18 C23 C22 175.8(3)
C19 C18 C23 C24 -174.9(3)
C17 C18 C23 C24 1.3(4)
C21 C22 C23 C18 -0.4(5)
C21 C22 C23 C24 173.0(3)
C18 C23 C24 C25 0.2(3)
C22 C23 C24 C25 -173.8(3)
C18 C23 C24 C35 115.1(3)
C22 C23 C24 C35 -58.9(4)
C18 C23 C24 C8 -118.3(3)
C22 C23 C24 C8 67.7(4)
C9 C8 C24 C25 -66.4(3)
C16 C8 C24 C25 178.5(3)
C7 C8 C24 C25 57.4(3)
C9 C8 C24 C23 49.2(4)
C16 C8 C24 C23 -65.8(4)
C7 C8 C24 C23 173.0(2)
C9 C8 C24 C35 177.9(2)
C16 C8 C24 C35 62.9(3)
C7 C8 C24 C35 -58.2(3)
O3 C17 C25 C26 3.6(6)
C18 C17 C25 C26 -173.5(3)
O3 C17 C25 C24 179.4(3)
C18 C17 C25 C24 2.3(3)
C23 C24 C25 C26 175.2(3)
C35 C24 C25 C26 55.8(3)
C8 C24 C25 C26 -61.1(3)
C23 C24 C25 C17 -1.6(3)
C35 C24 C25 C17 -120.9(3)
C8 C24 C25 C17 122.2(3)
C17 C25 C26 C27 0.2(6)
C24 C25 C26 C27 -175.4(3)
C17 C25 C26 C34 178.8(3)
C24 C25 C26 C34 3.1(4)
C25 C26 C27 C28 0.8(6)
C34 C26 C27 C28 -177.8(3)
C25 C26 C27 C32 179.6(3)
C34 C26 C27 C32 1.0(3)
C32 C27 C28 C29 -1.1(5)
C26 C27 C28 C29 177.6(4)
C27 C28 C29 C30 0.5(6)
C28 C29 C30 C31 0.5(7)
C29 C30 C31 C32 -1.0(7)
C30 C31 C32 C27 0.4(6)
C30 C31 C32 C33 179.9(4)
C28 C27 C32 C31 0.6(5)
C26 C27 C32 C31 -178.3(3)
C28 C27 C32 C33 -178.9(3)
C26 C27 C32 C33 2.1(4)
C31 C32 C33 O4 -3.7(6)
C27 C32 C33 O4 175.7(3)
C31 C32 C33 C34 176.1(3)
C27 C32 C33 C34 -4.4(4)
C25 C26 C34 C33 177.5(3)
C27 C26 C34 C33 -3.5(3)
C25 C26 C34 C7 54.6(3)
C27 C26 C34 C7 -126.4(3)
C25 C26 C34 C43 -62.1(3)
C27 C26 C34 C43 116.9(3)
O4 C33 C34 C26 -175.5(3)
C32 C33 C34 C26 4.7(3)
O4 C33 C34 C7 -54.7(4)
C32 C33 C34 C7 125.4(3)
O4 C33 C34 C43 68.4(4)
C32 C33 C34 C43 -111.4(3)
C6 C7 C34 C26 79.2(3)
C8 C7 C34 C26 -51.2(3)
C6 C7 C34 C33 -37.3(3)
C8 C7 C34 C33 -167.8(2)
C6 C7 C34 C43 -163.9(2)
C8 C7 C34 C43 65.7(3)
C25 C24 C35 C36 61.1(3)
C23 C24 C35 C36 -51.7(3)
C8 C24 C35 C36 177.8(2)
C25 C24 C35 C43 -55.8(3)
C23 C24 C35 C43 -168.6(2)
C8 C24 C35 C43 60.9(3)
C43 C35 C36 O5 -173.7(3)
C24 C35 C36 O5 65.8(4)
C43 C35 C36 C37 3.3(3)
C24 C35 C36 C37 -117.2(3)
O5 C36 C37 C42 171.0(3)
C35 C36 C37 C42 -5.9(3)
O5 C36 C37 C38 -3.5(5)
C35 C36 C37 C38 179.6(3)
C42 C37 C38 C39 -1.2(5)
C36 C37 C38 C39 172.7(3)
C37 C38 C39 C40 -2.2(6)
C38 C39 C40 C41 3.1(6)
C39 C40 C41 C42 -0.6(6)
C38 C37 C42 C41 3.8(5)
C36 C37 C42 C41 -171.1(3)
C38 C37 C42 C43 -178.8(3)
C36 C37 C42 C43 6.2(4)
C40 C41 C42 C37 -2.8(5)
C40 C41 C42 C43 -179.7(3)
C37 C42 C43 O6 -127.3(3)
C41 C42 C43 O6 49.8(4)
C37 C42 C43 C35 -3.9(3)
C41 C42 C43 C35 173.2(3)
C37 C42 C43 C34 111.7(3)
C41 C42 C43 C34 -71.3(4)
C36 C35 C43 O6 122.4(3)
C24 C35 C43 O6 -117.2(3)
C36 C35 C43 C42 0.2(3)
C24 C35 C43 C42 120.6(3)
C36 C35 C43 C34 -119.3(3)
C24 C35 C43 C34 1.2(3)
C26 C34 C43 O6 178.0(2)
C33 C34 C43 O6 -68.2(3)
C7 C34 C43 O6 58.8(3)
C26 C34 C43 C42 -58.2(3)
C33 C34 C43 C42 55.6(3)
C7 C34 C43 C42 -177.4(2)
C26 C34 C43 C35 55.5(3)
C33 C34 C43 C35 169.4(2)
C7 C34 C43 C35 -63.7(3)
